data_1542126
loop_
_publ_author_name
'Kapshukov, I.I.'
'Volkov, Yu.F.'
'Lebedev, I.A.'
'Moskvitsev, E.P.'
'Yakovlev, G.N.'

_publ_section_title
;
 Crystal Structure of Uranyl Tetranitrate
;
_journal_name_full 'Zhurnal Strukturnoi Khimii (Issue-No. from 1981)'
_journal_page_first 94
_journal_page_last 98
_journal_volume 12
_journal_year 1971
_chemical_formula_sum 'N4 O14 U'
_chemical_name_systematic '(N H4)2 U O2 (N O3)4'
_space_group_IT_number 14
_symmetry_space_group_name_Hall '-P 2ybc'
_symmetry_space_group_name_H-M 'P 1 21/c 1'
_cell_angle_alpha 90
_cell_angle_beta 107.97
_cell_angle_gamma 90
_cell_formula_units_Z 2
_cell_length_a 6.39
_cell_length_b 7.74
_cell_length_c 12.87
_cell_volume 605.481
_citation_journal_id_ASTM ZSTKAI
_cod_data_source_file Kapshukov_ZSTKAI_1971_344.cif
_cod_data_source_block N4O14U1
_cod_original_formula_sum 'N4 O14 U1'
_cod_database_code 1542126

loop_
_symmetry_equiv_pos_as_xyz
x,y,z
-x,y+1/2,-z+1/2
-x,-y,-z
x,-y-1/2,z-1/2

loop_
_atom_site_label
_atom_site_type_symbol
_atom_site_fract_x
_atom_site_fract_y
_atom_site_fract_z
_atom_site_occupancy
_atom_site_U_iso_or_equiv
O5 O-2 0.258 0.34 -0.182 1 0.0
O6 O-2 -0.297 0.268 0.2 1 0.0
O3 O-2 0.184 0.082 -0.146 1 0.0
O2 O-2 -0.086 0.231 0.111 1 0.0
O1 O-2 0.273 0 0.094 1 0.0
N2 N+5 0.194 0.26 0.13 1 0.0
N3 N+5 -0.282 0.283 -0.107 1 0.0
O7 O-2 -0.411 0.321 0.025 1 0.0
U1 U+6 0 0 0 1 0.0
O4 O-2 0.085 0.273 0.061 1 0.0
